data_7015886
loop_
_publ_author_name
'Linti, Gerald'
'Zessin, Thomas'

_publ_section_title
;
 Synthesis, structure and reactions of an amidinate stabilised
 trigallane.
;
_journal_issue 20
_journal_name_full 'Dalton transactions (Cambridge, England : 2003)'
_journal_page_first 5591
_journal_page_last 5598
_journal_paper_doi 10.1039/c1dt10209e
_journal_volume 40
_journal_year 2011
_chemical_formula_moiety 'C53 H99 Ga3 N6'
_chemical_formula_sum 'C53 H99 Ga3 N6'
_chemical_formula_weight 1029.54
_chemical_name_common
;
N,N'-dicyclohexylneopentylamidinato-ethyl-gallium(ii)-N,N' -
dicyclohexylneopentylamidinato-hydrido-gallium(ii)-N,N' -
dicyclohexylneopentylamidinato-gallium(i)
;
_chemical_name_systematic
;
N,N'-dicyclohexylneopentylamidinato-ethyl-gallium(II)-N,N'
-dicyclohexylneopentylamidinato-hydrido-gallium(II)-N,N'
-dicyclohexylneopentylamidinato-gallium(I)
;
_space_group_IT_number 14
_symmetry_cell_setting monoclinic
_symmetry_Int_Tables_number 14
_symmetry_space_group_name_Hall '-P 2ybc'
_symmetry_space_group_name_H-M 'P 1 21/c 1'
_atom_sites_solution_hydrogens geom
_atom_sites_solution_primary direct
_atom_sites_solution_secondary difmap
_audit_creation_method SHELXL-97
_cell_angle_alpha 90.00
_cell_angle_beta 90.57(3)
_cell_angle_gamma 90.00
_cell_formula_units_Z 4
_cell_length_a 12.634(3)
_cell_length_b 20.821(4)
_cell_length_c 21.296(4)
_cell_measurement_reflns_used 54866
_cell_measurement_temperature 200(2)
_cell_measurement_theta_max 56.3
_cell_measurement_theta_min 5.0
_cell_volume 5602(2)
_computing_structure_refinement 'SHELXL-97 (Sheldrick, 1997)'
_computing_structure_solution 'SHELXS-97 (Sheldrick, 1990)'
_diffrn_ambient_temperature 200(2)
_diffrn_measured_fraction_theta_full 0.973
_diffrn_measured_fraction_theta_max 0.973
_diffrn_radiation_monochromator graphite
_diffrn_radiation_probe x-ray
_diffrn_radiation_type MoK\a
_diffrn_radiation_wavelength 0.71073
_diffrn_reflns_av_R_equivalents 0.1777
_diffrn_reflns_av_sigmaI/netI 0.2135
_diffrn_reflns_limit_h_max 16
_diffrn_reflns_limit_h_min -16
_diffrn_reflns_limit_k_max 27
_diffrn_reflns_limit_k_min -27
_diffrn_reflns_limit_l_max 27
_diffrn_reflns_limit_l_min -27
_diffrn_reflns_number 54075
_diffrn_reflns_theta_full 28.17
_diffrn_reflns_theta_max 28.17
_diffrn_reflns_theta_min 2.49
_diffrn_source 'fine-focus sealed tube'
_exptl_absorpt_coefficient_mu 1.470
_exptl_absorpt_correction_T_max 0.8234
_exptl_absorpt_correction_T_min 0.7026
_exptl_absorpt_correction_type numerical
_exptl_crystal_colour colourless
_exptl_crystal_density_diffrn 1.221
_exptl_crystal_density_method 'not measured'
_exptl_crystal_description column
_exptl_crystal_F_000 2208
_exptl_crystal_recrystallization_method 'from n-hexane'
_exptl_crystal_size_max 0.274
_exptl_crystal_size_mid 0.257
_exptl_crystal_size_min 0.163
_refine_diff_density_max 0.688
_refine_diff_density_min -0.555
_refine_diff_density_rms 0.081
_refine_ls_extinction_method none
_refine_ls_goodness_of_fit_ref 0.780
_refine_ls_hydrogen_treatment mixed
_refine_ls_matrix_type full
_refine_ls_number_parameters 563
_refine_ls_number_reflns 13382
_refine_ls_number_restraints 0
_refine_ls_restrained_S_all 0.780
_refine_ls_R_factor_all 0.1995
_refine_ls_R_factor_gt 0.0611
_refine_ls_shift/su_max 0.000
_refine_ls_shift/su_mean 0.000
_refine_ls_structure_factor_coef Fsqd
_refine_ls_weighting_details 'calc w=1/[\s^2^(Fo^2^)+(0.0491P)^2^+0.0000P] where P=(Fo^2^+2Fc^2^)/3'
_refine_ls_weighting_scheme calc
_refine_ls_wR_factor_gt 0.1179
_refine_ls_wR_factor_ref 0.1617
_reflns_number_gt 4061
_reflns_number_total 13382
_reflns_threshold_expression >2sigma(I)
_cod_data_source_file c1dt10209e.txt
_cod_data_source_block 5
_cod_depositor_comments
;
The following automatic conversions were performed:
'_exptl_absorpt_correction_type' value 'Numerical' changed to 'numerical'
according to '/home/saulius/struct/CIF-dictionaries/cif_core.dic'
dictionary named 'cif_core.dic' version 2.4.1 from 2010-06-29.

Automatic conversion script
Id: cif_fix_enum 1555 2011-01-17 13:19:09Z saulius 
;
_cod_original_cell_volume 5601.7(19)
_cod_original_sg_symbol_H-M 'P 21/c'
_cod_database_code 7015886

loop_
_symmetry_equiv_pos_as_xyz
'x, y, z'
'-x, y+1/2, -z+1/2'
'-x, -y, -z'
'x, -y-1/2, z-1/2'

loop_
_atom_site_label
_atom_site_type_symbol
_atom_site_fract_x
_atom_site_fract_y
_atom_site_fract_z
_atom_site_U_iso_or_equiv
_atom_site_adp_type
_atom_site_occupancy
_atom_site_symmetry_multiplicity
_atom_site_calc_flag
_atom_site_refinement_flags
_atom_site_disorder_assembly
_atom_site_disorder_group
Ga1 Ga 0.28002(6) 0.63217(4) 0.20111(4) 0.0496(2) Uani 1 1 d . . .
H1 H 0.328(4) 0.693(3) 0.172(3) 0.037(17) Uiso 1 1 d . . .
Ga2 Ga 0.24726(5) 0.62526(5) 0.31442(3) 0.0470(2) Uani 1 1 d . . .
Ga3 Ga 0.39422(5) 0.62590(5) 0.39132(3) 0.0473(2) Uani 1 1 d . . .
N1 N 0.1824(5) 0.5947(3) 0.1357(3) 0.0631(18) Uani 1 1 d . . .
N2 N 0.3344(4) 0.5519(3) 0.1589(3) 0.0510(15) Uani 1 1 d . . .
N3 N 0.1160(5) 0.6741(3) 0.3408(3) 0.0567(17) Uani 1 1 d . . .
N4 N 0.1243(5) 0.5700(3) 0.3401(3) 0.0525(16) Uani 1 1 d . . .
N5 N 0.4792(5) 0.7084(3) 0.3904(3) 0.0563(17) Uani 1 1 d . . .
N6 N 0.3798(4) 0.6807(3) 0.4682(3) 0.0524(15) Uani 1 1 d . . .
C1 C 0.2472(6) 0.5450(3) 0.1232(4) 0.0512(18) Uani 1 1 d . . .
C2 C 0.2270(6) 0.4887(4) 0.0780(4) 0.060(2) Uani 1 1 d . . .
C3 C 0.1199(9) 0.4871(5) 0.0442(5) 0.112(4) Uani 1 1 d . . .
H3A H 0.1119 0.5258 0.0184 0.168 Uiso 1 1 calc R . .
H3B H 0.0632 0.4856 0.0753 0.168 Uiso 1 1 calc R . .
H3C H 0.1159 0.4490 0.0173 0.168 Uiso 1 1 calc R . .
C4 C 0.2304(7) 0.4255(4) 0.1173(5) 0.075(2) Uani 1 1 d . . .
H4A H 0.1743 0.4264 0.1487 0.113 Uiso 1 1 calc R . .
H4B H 0.2994 0.4217 0.1385 0.113 Uiso 1 1 calc R . .
H4C H 0.2198 0.3886 0.0893 0.113 Uiso 1 1 calc R . .
C5 C 0.3136(8) 0.4879(5) 0.0280(5) 0.089(3) Uani 1 1 d . . .
H5A H 0.3101 0.5276 0.0034 0.133 Uiso 1 1 calc R . .
H5B H 0.3028 0.4510 0.0001 0.133 Uiso 1 1 calc R . .
H5C H 0.3832 0.4845 0.0485 0.133 Uiso 1 1 calc R . .
C6 C 0.0780(5) 0.6140(4) 0.1141(4) 0.0491(18) Uani 1 1 d . . .
H6A H 0.0614 0.5922 0.0733 0.059 Uiso 1 1 calc R . .
C7 C 0.0769(7) 0.6843(5) 0.1048(6) 0.091(3) Uani 1 1 d . . .
H7A H 0.1297 0.6960 0.0728 0.109 Uiso 1 1 calc R . .
H7B H 0.0973 0.7057 0.1446 0.109 Uiso 1 1 calc R . .
C8 C -0.0345(9) 0.7086(6) 0.0833(8) 0.128(5) Uani 1 1 d . . .
H8A H -0.0343 0.7559 0.0789 0.154 Uiso 1 1 calc R . .
H8B H -0.0544 0.6894 0.0424 0.154 Uiso 1 1 calc R . .
C9 C -0.1108(8) 0.6887(6) 0.1325(7) 0.109(5) Uani 1 1 d . . .
H9A H -0.0908 0.7089 0.1729 0.131 Uiso 1 1 calc R . .
H9B H -0.1826 0.7038 0.1207 0.131 Uiso 1 1 calc R . .
C10 C -0.1121(7) 0.6198(9) 0.1398(5) 0.124(5) Uani 1 1 d . . .
H10A H -0.1331 0.5993 0.0997 0.149 Uiso 1 1 calc R . .
H10B H -0.1644 0.6076 0.1721 0.149 Uiso 1 1 calc R . .
C11 C -0.0001(6) 0.5962(6) 0.1601(5) 0.094(3) Uani 1 1 d . . .
H11A H 0.0192 0.6152 0.2012 0.113 Uiso 1 1 calc R . .
H11B H -0.0009 0.5489 0.1649 0.113 Uiso 1 1 calc R . .
C12 C 0.4317(5) 0.5162(4) 0.1633(4) 0.0529(19) Uani 1 1 d . . .
H12A H 0.4233 0.4759 0.1382 0.063 Uiso 1 1 calc R . .
C13 C 0.5235(6) 0.5537(5) 0.1371(4) 0.070(2) Uani 1 1 d . . .
H13A H 0.5249 0.5968 0.1567 0.085 Uiso 1 1 calc R . .
H13B H 0.5120 0.5596 0.0914 0.085 Uiso 1 1 calc R . .
C14 C 0.6308(6) 0.5215(5) 0.1478(5) 0.087(3) Uani 1 1 d . . .
H14A H 0.6339 0.4813 0.1230 0.104 Uiso 1 1 calc R . .
H14B H 0.6875 0.5503 0.1328 0.104 Uiso 1 1 calc R . .
C15 C 0.6498(7) 0.5062(5) 0.2170(5) 0.084(3) Uani 1 1 d . . .
H15A H 0.7176 0.4828 0.2223 0.101 Uiso 1 1 calc R . .
H15B H 0.6542 0.5465 0.2416 0.101 Uiso 1 1 calc R . .
C16 C 0.5595(8) 0.4653(5) 0.2405(5) 0.086(3) Uani 1 1 d . . .
H16A H 0.5702 0.4568 0.2859 0.103 Uiso 1 1 calc R . .
H16B H 0.5599 0.4236 0.2183 0.103 Uiso 1 1 calc R . .
C17 C 0.4524(6) 0.4977(4) 0.2304(4) 0.065(2) Uani 1 1 d . . .
H17A H 0.3959 0.4682 0.2443 0.077 Uiso 1 1 calc R . .
H17B H 0.4491 0.5367 0.2569 0.077 Uiso 1 1 calc R . .
C18 C 0.0614(5) 0.6203(4) 0.3535(3) 0.0534(18) Uani 1 1 d . . .
C19 C -0.0524(5) 0.6132(4) 0.3777(4) 0.066(2) Uani 1 1 d . . .
C20 C -0.1093(8) 0.6763(5) 0.3890(8) 0.137(6) Uani 1 1 d . . .
H20A H -0.1809 0.6677 0.4042 0.205 Uiso 1 1 calc R . .
H20B H -0.1135 0.7006 0.3497 0.205 Uiso 1 1 calc R . .
H20C H -0.0701 0.7014 0.4205 0.205 Uiso 1 1 calc R . .
C21 C -0.1186(6) 0.5760(4) 0.3305(5) 0.077(3) Uani 1 1 d . . .
H21A H -0.0862 0.5339 0.3231 0.116 Uiso 1 1 calc R . .
H21B H -0.1223 0.5999 0.2909 0.116 Uiso 1 1 calc R . .
H21C H -0.1902 0.5701 0.3468 0.116 Uiso 1 1 calc R . .
C22 C -0.0504(7) 0.5776(6) 0.4405(4) 0.093(3) Uani 1 1 d . . .
H22A H -0.0128 0.5368 0.4357 0.139 Uiso 1 1 calc R . .
H22B H -0.1231 0.5693 0.4539 0.139 Uiso 1 1 calc R . .
H22C H -0.0141 0.6040 0.4721 0.139 Uiso 1 1 calc R . .
C23 C 0.0923(6) 0.7432(4) 0.3471(4) 0.059(2) Uani 1 1 d . . .
H23A H 0.0149 0.7511 0.3407 0.071 Uiso 1 1 calc R . .
C24 C 0.1550(12) 0.7813(5) 0.3011(7) 0.147(7) Uani 1 1 d . . .
H24A H 0.1379 0.7665 0.2580 0.176 Uiso 1 1 calc R . .
H24B H 0.2314 0.7737 0.3088 0.176 Uiso 1 1 calc R . .
C25 C 0.1316(10) 0.8568(5) 0.3060(6) 0.099(4) Uani 1 1 d . . .
H25A H 0.1719 0.8813 0.2743 0.119 Uiso 1 1 calc R . .
H25B H 0.0552 0.8661 0.3007 0.119 Uiso 1 1 calc R . .
C26 C 0.1675(11) 0.8715(8) 0.3685(6) 0.137(5) Uani 1 1 d . . .
H26A H 0.1638 0.9186 0.3746 0.164 Uiso 1 1 calc R . .
H26B H 0.2428 0.8587 0.3725 0.164 Uiso 1 1 calc R . .
C27 C 0.1091(13) 0.8408(6) 0.4176(7) 0.136(5) Uani 1 1 d . . .
H27A H 0.0327 0.8511 0.4138 0.164 Uiso 1 1 calc R . .
H27B H 0.1350 0.8551 0.4594 0.164 Uiso 1 1 calc R . .
C28 C 0.1277(12) 0.7687(6) 0.4090(6) 0.122(5) Uani 1 1 d . . .
H28A H 0.2043 0.7598 0.4144 0.147 Uiso 1 1 calc R . .
H28B H 0.0900 0.7453 0.4425 0.147 Uiso 1 1 calc R . .
C29 C 0.1130(6) 0.5007(4) 0.3492(4) 0.055(2) Uani 1 1 d . . .
H29A H 0.0392 0.4910 0.3629 0.066 Uiso 1 1 calc R . .
C30 C 0.1339(9) 0.4673(4) 0.2875(5) 0.088(3) Uani 1 1 d . . .
H30A H 0.2044 0.4801 0.2719 0.106 Uiso 1 1 calc R . .
H30B H 0.0802 0.4808 0.2560 0.106 Uiso 1 1 calc R . .
C31 C 0.1300(12) 0.3938(6) 0.2954(6) 0.124(5) Uani 1 1 d . . .
H31A H 0.0581 0.3805 0.3081 0.149 Uiso 1 1 calc R . .
H31B H 0.1460 0.3727 0.2549 0.149 Uiso 1 1 calc R . .
C32 C 0.2094(9) 0.3730(6) 0.3444(7) 0.122(5) Uani 1 1 d . . .
H32A H 0.2062 0.3258 0.3496 0.147 Uiso 1 1 calc R . .
H32B H 0.2815 0.3845 0.3307 0.147 Uiso 1 1 calc R . .
C33 C 0.1868(7) 0.4048(5) 0.4058(5) 0.083(3) Uani 1 1 d . . .
H33A H 0.2403 0.3915 0.4375 0.100 Uiso 1 1 calc R . .
H33B H 0.1162 0.3914 0.4208 0.100 Uiso 1 1 calc R . .
C34 C 0.1893(7) 0.4779(5) 0.3981(5) 0.081(3) Uani 1 1 d . . .
H34A H 0.1723 0.4984 0.4387 0.098 Uiso 1 1 calc R . .
H34B H 0.2617 0.4914 0.3864 0.098 Uiso 1 1 calc R . .
C35 C 0.4452(6) 0.7266(4) 0.4470(4) 0.057(2) Uani 1 1 d . . .
C36 C 0.4766(8) 0.7893(5) 0.4812(4) 0.083(3) Uani 1 1 d . . .
C37 C 0.5815(11) 0.7791(8) 0.5081(11) 0.250(14) Uani 1 1 d . . .
H37A H 0.5802 0.7415 0.5359 0.375 Uiso 1 1 calc R . .
H37B H 0.6029 0.8171 0.5322 0.375 Uiso 1 1 calc R . .
H37C H 0.6321 0.7716 0.4742 0.375 Uiso 1 1 calc R . .
C38 C 0.4789(11) 0.8494(5) 0.4359(6) 0.130(5) Uani 1 1 d . . .
H38A H 0.4978 0.8879 0.4599 0.196 Uiso 1 1 calc R . .
H38B H 0.4089 0.8552 0.4164 0.196 Uiso 1 1 calc R . .
H38C H 0.5316 0.8423 0.4031 0.196 Uiso 1 1 calc R . .
C39 C 0.3972(11) 0.8134(5) 0.5257(7) 0.124(5) Uani 1 1 d . . .
H39A H 0.3854 0.7812 0.5584 0.186 Uiso 1 1 calc R . .
H39B H 0.3305 0.8217 0.5032 0.186 Uiso 1 1 calc R . .
H39C H 0.4228 0.8532 0.5450 0.186 Uiso 1 1 calc R . .
C40 C 0.5456(5) 0.7366(4) 0.3430(4) 0.053(2) Uani 1 1 d . . .
H40A H 0.5991 0.7654 0.3635 0.064 Uiso 1 1 calc R . .
C41 C 0.4834(6) 0.7738(4) 0.2951(4) 0.062(2) Uani 1 1 d . . .
H41A H 0.4494 0.8109 0.3159 0.074 Uiso 1 1 calc R . .
H41B H 0.4266 0.7461 0.2778 0.074 Uiso 1 1 calc R . .
C42 C 0.5514(7) 0.7986(4) 0.2408(4) 0.066(2) Uani 1 1 d . . .
H42A H 0.5057 0.8214 0.2100 0.079 Uiso 1 1 calc R . .
H42B H 0.6044 0.8294 0.2572 0.079 Uiso 1 1 calc R . .
C43 C 0.6067(8) 0.7447(4) 0.2087(5) 0.081(3) Uani 1 1 d . . .
H43A H 0.5539 0.7165 0.1879 0.097 Uiso 1 1 calc R . .
H43B H 0.6539 0.7621 0.1761 0.097 Uiso 1 1 calc R . .
C44 C 0.6690(9) 0.7071(6) 0.2539(6) 0.118(5) Uani 1 1 d . . .
H44A H 0.7275 0.7340 0.2707 0.142 Uiso 1 1 calc R . .
H44B H 0.7007 0.6698 0.2322 0.142 Uiso 1 1 calc R . .
C45 C 0.6019(7) 0.6832(5) 0.3083(6) 0.097(4) Uani 1 1 d . . .
H45A H 0.5485 0.6526 0.2919 0.116 Uiso 1 1 calc R . .
H45B H 0.6480 0.6597 0.3384 0.116 Uiso 1 1 calc R . .
C46 C 0.3193(6) 0.6742(4) 0.5265(4) 0.056(2) Uani 1 1 d . . .
H46A H 0.2927 0.7177 0.5384 0.067 Uiso 1 1 calc R . .
C47 C 0.2282(6) 0.6338(7) 0.5128(4) 0.103(4) Uani 1 1 d . . .
H47A H 0.2535 0.5921 0.4963 0.123 Uiso 1 1 calc R . .
H47B H 0.1853 0.6545 0.4793 0.123 Uiso 1 1 calc R . .
C48 C 0.1560(6) 0.6209(9) 0.5705(5) 0.129(5) Uani 1 1 d . . .
H48A H 0.1196 0.6610 0.5827 0.154 Uiso 1 1 calc R . .
H48B H 0.1014 0.5886 0.5593 0.154 Uiso 1 1 calc R . .
C49 C 0.2205(11) 0.5971(5) 0.6238(5) 0.107(4) Uani 1 1 d . . .
H49A H 0.2517 0.5549 0.6129 0.128 Uiso 1 1 calc R . .
H49B H 0.1752 0.5911 0.6609 0.128 Uiso 1 1 calc R . .
C50 C 0.3074(9) 0.6440(8) 0.6389(5) 0.134(6) Uani 1 1 d . . .
H50A H 0.3505 0.6286 0.6750 0.161 Uiso 1 1 calc R . .
H50B H 0.2774 0.6865 0.6496 0.161 Uiso 1 1 calc R . .
C51 C 0.3762(8) 0.6488(9) 0.5789(6) 0.159(8) Uani 1 1 d . . .
H51A H 0.4382 0.6765 0.5878 0.191 Uiso 1 1 calc R . .
H51B H 0.4027 0.6054 0.5681 0.191 Uiso 1 1 calc R . .
C52 C 0.4942(6) 0.5546(4) 0.4103(4) 0.070(2) Uani 1 1 d . . .
H52A H 0.4538 0.5187 0.4290 0.084 Uiso 1 1 calc R . .
H52B H 0.5239 0.5389 0.3702 0.084 Uiso 1 1 calc R . .
C53 C 0.5858(7) 0.5716(5) 0.4545(5) 0.084(3) Uani 1 1 d . . .
H53A H 0.6309 0.5338 0.4608 0.125 Uiso 1 1 calc R . .
H53B H 0.5578 0.5856 0.4950 0.125 Uiso 1 1 calc R . .
H53C H 0.6276 0.6064 0.4362 0.125 Uiso 1 1 calc R . .

loop_
_atom_site_aniso_label
_atom_site_aniso_U_11
_atom_site_aniso_U_22
_atom_site_aniso_U_33
_atom_site_aniso_U_23
_atom_site_aniso_U_13
_atom_site_aniso_U_12
Ga1 0.0601(4) 0.0508(5) 0.0379(5) -0.0045(4) 0.0036(3) -0.0023(4)
Ga2 0.0423(3) 0.0602(5) 0.0386(5) -0.0053(5) 0.0050(3) -0.0050(4)
Ga3 0.0449(4) 0.0593(5) 0.0378(5) 0.0005(5) 0.0039(3) -0.0082(4)
N1 0.079(4) 0.058(4) 0.052(5) -0.013(3) -0.011(3) 0.013(3)
N2 0.054(3) 0.067(4) 0.032(4) -0.006(3) -0.002(3) 0.003(3)
N3 0.051(3) 0.065(4) 0.055(5) -0.016(3) 0.008(3) -0.007(3)
N4 0.049(3) 0.056(4) 0.053(4) -0.011(3) 0.010(3) -0.004(3)
N5 0.056(3) 0.074(5) 0.039(4) 0.002(3) 0.011(3) -0.016(3)
N6 0.055(3) 0.063(4) 0.040(4) 0.013(3) 0.002(3) -0.022(3)
C1 0.072(5) 0.043(4) 0.038(5) -0.003(3) -0.002(3) 0.014(3)
C2 0.081(5) 0.051(5) 0.046(5) -0.015(4) -0.008(4) 0.006(4)
C3 0.144(10) 0.091(8) 0.100(10) -0.050(7) -0.063(7) 0.047(7)
C4 0.101(6) 0.054(5) 0.070(7) -0.009(5) 0.002(5) -0.007(5)
C5 0.142(9) 0.071(6) 0.054(7) -0.018(5) 0.011(6) 0.005(6)
C6 0.057(4) 0.049(5) 0.042(4) -0.002(3) -0.005(3) 0.004(3)
C7 0.066(5) 0.090(7) 0.116(10) 0.030(7) 0.001(5) 0.014(5)
C8 0.103(8) 0.091(8) 0.191(16) 0.064(9) 0.017(9) 0.008(7)
C9 0.066(6) 0.101(9) 0.162(14) -0.039(8) 0.022(7) 0.011(6)
C10 0.061(5) 0.225(17) 0.085(8) -0.008(11) 0.014(5) -0.008(9)
C11 0.062(5) 0.133(9) 0.088(8) 0.021(7) 0.000(5) -0.012(5)
C12 0.051(4) 0.063(5) 0.045(5) -0.005(4) 0.009(3) 0.001(3)
C13 0.065(5) 0.091(7) 0.056(6) 0.017(5) 0.007(4) -0.004(4)
C14 0.059(5) 0.107(8) 0.096(9) 0.002(6) 0.015(5) -0.003(5)
C15 0.066(5) 0.087(7) 0.100(9) -0.026(6) -0.018(5) 0.007(5)
C16 0.096(7) 0.090(7) 0.071(8) -0.001(6) -0.009(5) 0.023(6)
C17 0.077(5) 0.066(5) 0.051(6) 0.009(4) 0.002(4) 0.016(4)
C18 0.046(3) 0.062(5) 0.053(5) -0.010(4) 0.005(3) -0.003(4)
C19 0.049(4) 0.078(7) 0.071(6) -0.012(5) 0.011(4) -0.006(4)
C20 0.087(7) 0.081(7) 0.244(18) -0.029(10) 0.080(9) -0.008(6)
C21 0.041(4) 0.086(7) 0.104(8) 0.005(6) -0.004(4) -0.005(4)
C22 0.067(5) 0.155(10) 0.057(6) -0.020(6) 0.027(4) -0.034(6)
C23 0.052(4) 0.066(5) 0.061(6) -0.018(4) 0.007(4) -0.008(4)
C24 0.206(14) 0.075(8) 0.161(15) -0.036(8) 0.104(12) -0.037(9)
C25 0.149(10) 0.072(8) 0.078(9) 0.013(6) 0.012(7) -0.013(6)
C26 0.154(11) 0.166(13) 0.089(10) -0.001(11) 0.010(8) -0.065(11)
C27 0.225(16) 0.086(9) 0.098(11) -0.022(8) -0.018(11) 0.050(9)
C28 0.195(13) 0.086(8) 0.086(10) -0.017(7) -0.042(9) 0.019(8)
C29 0.049(4) 0.060(5) 0.055(6) -0.001(4) 0.009(3) -0.002(3)
C30 0.147(9) 0.064(6) 0.055(7) -0.001(5) 0.022(6) -0.013(6)
C31 0.199(14) 0.075(9) 0.101(11) -0.008(7) 0.061(10) 0.007(8)
C32 0.130(9) 0.064(6) 0.174(13) 0.027(9) 0.098(9) 0.030(7)
C33 0.070(5) 0.083(7) 0.098(8) 0.019(6) 0.007(5) 0.005(5)
C34 0.065(5) 0.079(7) 0.100(9) 0.008(6) -0.022(5) -0.011(4)
C35 0.065(4) 0.066(5) 0.041(5) -0.005(4) 0.000(3) -0.027(4)
C36 0.117(7) 0.099(7) 0.034(5) -0.011(5) 0.003(5) -0.067(6)
C37 0.156(13) 0.184(16) 0.41(3) -0.191(19) -0.180(17) 0.051(11)
C38 0.216(14) 0.082(8) 0.094(10) -0.016(6) 0.039(9) -0.062(8)
C39 0.164(12) 0.074(8) 0.135(13) -0.024(8) 0.022(10) -0.043(8)
C40 0.045(4) 0.069(5) 0.045(5) 0.004(4) 0.004(3) -0.019(3)
C41 0.071(5) 0.055(5) 0.058(6) 0.009(4) 0.014(4) 0.001(4)
C42 0.074(5) 0.065(5) 0.059(6) 0.018(4) 0.016(4) 0.001(4)
C43 0.107(7) 0.067(6) 0.069(7) 0.007(5) 0.042(6) -0.007(5)
C44 0.102(7) 0.112(9) 0.143(12) 0.053(8) 0.081(8) 0.037(7)
C45 0.079(6) 0.096(7) 0.117(9) 0.038(7) 0.058(6) 0.028(5)
C46 0.074(5) 0.052(5) 0.043(5) -0.003(4) 0.018(4) -0.019(4)
C47 0.056(4) 0.204(12) 0.049(6) 0.010(8) -0.001(4) -0.034(7)
C48 0.051(4) 0.268(16) 0.067(7) -0.015(10) 0.026(4) -0.045(8)
C49 0.207(13) 0.062(6) 0.052(7) 0.007(5) 0.033(8) -0.032(7)
C50 0.123(9) 0.220(17) 0.060(8) 0.034(9) -0.001(6) -0.036(10)
C51 0.080(7) 0.31(2) 0.083(9) 0.090(12) -0.002(6) -0.026(10)
C52 0.071(5) 0.077(6) 0.061(6) -0.005(5) -0.003(4) -0.001(4)
C53 0.075(6) 0.103(8) 0.073(7) 0.024(6) -0.012(5) -0.007(5)

loop_
_atom_type_symbol
_atom_type_description
_atom_type_scat_dispersion_real
_atom_type_scat_dispersion_imag
_atom_type_scat_source
C C 0.0033 0.0016 'International Tables Vol C Tables 4.2.6.8 and 6.1.1.4'
H H 0.0000 0.0000 'International Tables Vol C Tables 4.2.6.8 and 6.1.1.4'
N N 0.0061 0.0033 'International Tables Vol C Tables 4.2.6.8 and 6.1.1.4'
Ga Ga 0.2307 1.6083 'International Tables Vol C Tables 4.2.6.8 and 6.1.1.4'

loop_
_geom_angle_atom_site_label_1
_geom_angle_atom_site_label_2
_geom_angle_atom_site_label_3
_geom_angle
_geom_angle_site_symmetry_1
_geom_angle_site_symmetry_3
_geom_angle_publ_flag
H1 Ga1 N1 107(2) . . ?
H1 Ga1 N2 112(2) . . ?
N1 Ga1 N2 65.1(2) . . ?
H1 Ga1 Ga2 121(2) . . ?
N1 Ga1 Ga2 123.4(2) . . ?
N2 Ga1 Ga2 116.75(18) . . ?
H1 Ga1 C1 114(2) . . ?
N1 Ga1 C1 32.6(2) . . ?
N2 Ga1 C1 32.5(2) . . ?
Ga2 Ga1 C1 125.68(18) . . ?
N4 Ga2 N3 64.9(2) . . ?
N4 Ga2 Ga1 116.0(2) . . ?
N3 Ga2 Ga1 112.9(2) . . ?
N4 Ga2 Ga3 113.7(2) . . ?
N3 Ga2 Ga3 115.2(2) . . ?
Ga1 Ga2 Ga3 121.29(4) . . ?
N4 Ga2 C18 32.5(3) . . ?
N3 Ga2 C18 32.4(3) . . ?
Ga1 Ga2 C18 119.80(17) . . ?
Ga3 Ga2 C18 118.89(17) . . ?
C52 Ga3 N6 108.8(3) . . ?
C52 Ga3 N5 107.4(3) . . ?
N6 Ga3 N5 65.0(2) . . ?
C52 Ga3 Ga2 127.1(3) . . ?
N6 Ga3 Ga2 118.15(18) . . ?
N5 Ga3 Ga2 113.2(2) . . ?
C52 Ga3 C35 111.8(3) . . ?
N6 Ga3 C35 32.6(2) . . ?
N5 Ga3 C35 32.4(2) . . ?
Ga2 Ga3 C35 120.7(2) . . ?
C1 N1 C6 134.7(7) . . ?
C1 N1 Ga1 93.7(5) . . ?
C6 N1 Ga1 131.5(5) . . ?
C1 N2 C12 132.8(6) . . ?
C1 N2 Ga1 93.4(4) . . ?
C12 N2 Ga1 133.8(5) . . ?
C18 N3 C23 133.6(6) . . ?
C18 N3 Ga2 93.5(5) . . ?
C23 N3 Ga2 132.8(5) . . ?
C18 N4 C29 132.8(6) . . ?
C18 N4 Ga2 94.1(5) . . ?
C29 N4 Ga2 132.5(5) . . ?
C35 N5 C40 135.1(7) . . ?
C35 N5 Ga3 93.2(4) . . ?
C40 N5 Ga3 131.5(5) . . ?
C35 N6 C46 132.5(7) . . ?
C35 N6 Ga3 93.9(5) . . ?
C46 N6 Ga3 133.5(5) . . ?
N2 C1 N1 107.7(6) . . ?
N2 C1 C2 124.5(6) . . ?
N1 C1 C2 127.8(7) . . ?
N2 C1 Ga1 54.1(4) . . ?
N1 C1 Ga1 53.6(4) . . ?
C2 C1 Ga1 176.9(6) . . ?
C3 C2 C5 107.8(8) . . ?
C3 C2 C1 116.8(7) . . ?
C5 C2 C1 109.1(7) . . ?
C3 C2 C4 104.7(8) . . ?
C5 C2 C4 110.3(7) . . ?
C1 C2 C4 107.8(7) . . ?
C11 C6 N1 109.8(7) . . ?
C11 C6 C7 109.8(8) . . ?
N1 C6 C7 109.0(7) . . ?
C6 C7 C8 111.6(8) . . ?
C9 C8 C7 107.0(10) . . ?
C10 C9 C8 111.2(9) . . ?
C9 C10 C11 109.5(10) . . ?
C6 C11 C10 110.9(9) . . ?
N2 C12 C17 109.7(6) . . ?
N2 C12 C13 111.5(7) . . ?
C17 C12 C13 111.0(7) . . ?
C12 C13 C14 113.7(7) . . ?
C15 C14 C13 111.6(7) . . ?
C16 C15 C14 109.0(8) . . ?
C15 C16 C17 112.1(8) . . ?
C12 C17 C16 113.2(7) . . ?
N3 C18 N4 107.5(5) . . ?
N3 C18 C19 129.0(7) . . ?
N4 C18 C19 123.5(7) . . ?
N3 C18 Ga2 54.1(3) . . ?
N4 C18 Ga2 53.4(3) . . ?
C19 C18 Ga2 176.9(6) . . ?
C21 C19 C20 106.8(8) . . ?
C21 C19 C22 109.8(8) . . ?
C20 C19 C22 106.5(9) . . ?
C21 C19 C18 109.7(7) . . ?
C20 C19 C18 114.5(7) . . ?
C22 C19 C18 109.5(7) . . ?
N3 C23 C28 111.7(8) . . ?
N3 C23 C24 110.5(7) . . ?
C28 C23 C24 103.6(10) . . ?
C23 C24 C25 112.3(9) . . ?
C26 C25 C24 102.3(12) . . ?
C25 C26 C27 114.9(12) . . ?
C26 C27 C28 105.5(13) . . ?
C23 C28 C27 114.3(10) . . ?
N4 C29 C34 110.1(7) . . ?
N4 C29 C30 108.7(7) . . ?
C34 C29 C30 110.0(8) . . ?
C29 C30 C31 110.8(8) . . ?
C32 C31 C30 109.9(12) . . ?
C33 C32 C31 110.3(9) . . ?
C32 C33 C34 110.0(9) . . ?
C29 C34 C33 112.2(8) . . ?
N5 C35 N6 107.8(6) . . ?
N5 C35 C36 125.5(6) . . ?
N6 C35 C36 126.6(7) . . ?
N5 C35 Ga3 54.3(4) . . ?
N6 C35 Ga3 53.5(4) . . ?
C36 C35 Ga3 179.7(7) . . ?
C37 C36 C39 114.9(12) . . ?
C37 C36 C35 106.8(10) . . ?
C39 C36 C35 114.7(7) . . ?
C37 C36 C38 109.5(12) . . ?
C39 C36 C38 98.1(10) . . ?
C35 C36 C38 112.7(8) . . ?
N5 C40 C41 112.5(6) . . ?
N5 C40 C45 108.8(7) . . ?
C41 C40 C45 107.0(8) . . ?
C40 C41 C42 113.2(6) . . ?
C43 C42 C41 111.1(7) . . ?
C44 C43 C42 110.7(9) . . ?
C43 C44 C45 112.0(8) . . ?
C40 C45 C44 113.4(8) . . ?
C51 C46 C47 109.6(9) . . ?
C51 C46 N6 115.7(7) . . ?
C47 C46 N6 107.5(7) . . ?
C46 C47 C48 114.1(8) . . ?
C49 C48 C47 109.8(8) . . ?
C48 C49 C50 110.1(9) . . ?
C49 C50 C51 106.1(11) . . ?
C46 C51 C50 112.7(9) . . ?
C53 C52 Ga3 115.3(7) . . ?

loop_
_geom_bond_atom_site_label_1
_geom_bond_atom_site_label_2
_geom_bond_distance
_geom_bond_site_symmetry_2
_geom_bond_publ_flag
Ga1 H1 1.54(6) . ?
Ga1 N1 2.009(7) . ?
Ga1 N2 2.021(6) . ?
Ga1 Ga2 2.4567(12) . ?
Ga1 C1 2.491(7) . ?
Ga2 N4 2.013(6) . ?
Ga2 N3 2.029(6) . ?
Ga2 Ga3 2.4633(13) . ?
Ga2 C18 2.501(6) . ?
Ga3 C52 1.988(9) . ?
Ga3 N6 2.006(7) . ?
Ga3 N5 2.026(6) . ?
Ga3 C35 2.490(8) . ?
N1 C1 1.346(9) . ?
N1 C6 1.449(9) . ?
N2 C1 1.339(9) . ?
N2 C12 1.439(9) . ?
N3 C18 1.344(10) . ?
N3 C23 1.476(10) . ?
N4 C18 1.346(9) . ?
N4 C29 1.463(10) . ?
N5 C35 1.337(9) . ?
N5 C40 1.444(9) . ?
N6 C35 1.344(8) . ?
N6 C46 1.471(8) . ?
C1 C2 1.537(10) . ?
C2 C3 1.527(12) . ?
C2 C5 1.535(11) . ?
C2 C4 1.559(12) . ?
C6 C11 1.446(11) . ?
C6 C7 1.476(12) . ?
C7 C8 1.561(14) . ?
C8 C9 1.488(16) . ?
C9 C10 1.442(18) . ?
C10 C11 1.556(14) . ?
C12 C17 1.500(11) . ?
C12 C13 1.511(10) . ?
C13 C14 1.527(12) . ?
C14 C15 1.525(14) . ?
C15 C16 1.512(13) . ?
C16 C17 1.526(11) . ?
C18 C19 1.540(9) . ?
C19 C21 1.515(12) . ?
C19 C20 1.518(13) . ?
C19 C22 1.527(13) . ?
C23 C28 1.487(14) . ?
C23 C24 1.494(13) . ?
C24 C25 1.603(15) . ?
C25 C26 1.435(16) . ?
C26 C27 1.437(16) . ?
C27 C28 1.532(15) . ?
C29 C34 1.490(12) . ?
C29 C30 1.513(12) . ?
C30 C31 1.541(14) . ?
C31 C32 1.504(18) . ?
C32 C33 1.495(16) . ?
C33 C34 1.531(13) . ?
C35 C36 1.546(11) . ?
C36 C37 1.454(16) . ?
C36 C39 1.474(14) . ?
C36 C38 1.582(15) . ?
C40 C41 1.499(11) . ?
C40 C45 1.515(12) . ?
C41 C42 1.536(10) . ?
C42 C43 1.490(11) . ?
C43 C44 1.464(15) . ?
C44 C45 1.526(12) . ?
C46 C51 1.423(13) . ?
C46 C47 1.452(12) . ?
C47 C48 1.563(11) . ?
C48 C49 1.476(16) . ?
C49 C50 1.503(16) . ?
C50 C51 1.556(14) . ?
C52 C53 1.528(12) . ?
